data_7006525
loop_
_publ_author_name
'Tamm, Matthias'
'Randoll, S\"oren'
'Herdtweck, Eberhardt'
'Kleigrewe, Nina'
'Kehr, Gerald'
'Erker, Gerhard'
'Rieger, Bernhard'

_publ_section_title
;
 Imidazolin-2-iminato titanium complexes: synthesis, structure and use
 in ethylene polymerization catalysis.
;
_journal_issue 3
_journal_name_full 'Dalton transactions (Cambridge, England : 2003)'
_journal_page_first 459
_journal_page_last 467
_journal_paper_doi 10.1039/b511752f
_journal_year 2006
_chemical_formula_moiety 'C16 H25 Cl2 N3 Ti'
_chemical_formula_sum 'C16 H25 Cl2 N3 Ti'
_chemical_formula_weight 378.16
_chemical_name_systematic
;
?
;
_space_group_IT_number 61
_symmetry_cell_setting orthorhombic
_symmetry_space_group_name_Hall '-P 2ac 2ab'
_symmetry_space_group_name_H-M 'P b c a'
_atom_sites_solution_hydrogens geom
_atom_sites_solution_primary direct
_atom_sites_solution_secondary difmap
_cell_angle_alpha 90
_cell_angle_beta 90
_cell_angle_gamma 90
_cell_formula_units_Z 8
_cell_length_a 18.0659(2)
_cell_length_b 11.2730(1)
_cell_length_c 18.2918(2)
_cell_measurement_reflns_used 3812
_cell_measurement_temperature 123(1)
_cell_measurement_theta_max 25.33
_cell_measurement_theta_min 2.23
_cell_volume 3725.25(7)
_computing_cell_refinement 'DENZO (Nonius, 2001b)'
_computing_data_collection 'Kappa-CCD Control Software (Nonius, 2001a)'
_computing_data_reduction 'DENZO (Nonius, 2001b)'
_computing_molecular_graphics 'PLATON (Spek, 2001)'
_computing_publication_material 'PLATON (Spek, 2001)'
_computing_structure_refinement 'SHELXL97 (Sheldrick, 1998)'
_computing_structure_solution 'SIR92 (Altomare, 1994)'
_diffrn_ambient_temperature 123(1)
_diffrn_detector ' CCD plate '
_diffrn_detector_area_resol_mean 18
_diffrn_measured_fraction_theta_full 1.000
_diffrn_measured_fraction_theta_max 1.000
_diffrn_measurement_device ' \k-geometry diffractometer '
_diffrn_measurement_device_type ' Nonius \k-CCD diffractometer'
_diffrn_measurement_method ' phi- and omega-rotation '
_diffrn_radiation_monochromator graphite
_diffrn_radiation_source 'NONIUS FR 591 rotating anode'
_diffrn_radiation_type 'Mo K\a'
_diffrn_radiation_wavelength 0.71073
_diffrn_reflns_av_R_equivalents 0.032
_diffrn_reflns_av_sigmaI/netI 0.0205
_diffrn_reflns_limit_h_max 21
_diffrn_reflns_limit_h_min -21
_diffrn_reflns_limit_k_max 13
_diffrn_reflns_limit_k_min -13
_diffrn_reflns_limit_l_max 22
_diffrn_reflns_limit_l_min -22
_diffrn_reflns_number 27369
_diffrn_reflns_theta_full 25.33
_diffrn_reflns_theta_max 25.33
_diffrn_reflns_theta_min 2.23
_diffrn_standards_decay_% 0
_exptl_absorpt_coefficient_mu 0.746
_exptl_absorpt_correction_T_max 0.845
_exptl_absorpt_correction_T_min 0.732
_exptl_absorpt_correction_type multi-scan
_exptl_absorpt_process_details '(applied during the scaling procedure; Nonius, 2001b)'
_exptl_crystal_colour red
_exptl_crystal_density_diffrn 1.349
_exptl_crystal_density_meas ?
_exptl_crystal_density_method none
_exptl_crystal_description needle
_exptl_crystal_F_000 1584
_exptl_crystal_size_max 0.66
_exptl_crystal_size_mid 0.25
_exptl_crystal_size_min 0.23
_refine_diff_density_max 0.432
_refine_diff_density_min -0.438
_refine_diff_density_rms 0.050
_refine_ls_extinction_method none
_refine_ls_goodness_of_fit_ref 1.029
_refine_ls_hydrogen_treatment constr
_refine_ls_matrix_type full
_refine_ls_number_parameters 205
_refine_ls_number_reflns 3398
_refine_ls_number_restraints 0
_refine_ls_restrained_S_all 1.029
_refine_ls_R_factor_all 0.0412
_refine_ls_R_factor_gt 0.0346
_refine_ls_shift/su_max 0.000
_refine_ls_shift/su_mean 0.000
_refine_ls_structure_factor_coef Fsqd
_refine_ls_weighting_details 'w=1/[\s^2^(Fo^2^)+(Fo^2^)+(0.0318P)^2^+4.2188P] where P=(Fo^2^+2Fc^2^)/3'
_refine_ls_weighting_scheme sigma
_refine_ls_wR_factor_gt 0.0811
_refine_ls_wR_factor_ref 0.0848
_reflns_number_gt 3003
_reflns_number_total 3398
_reflns_threshold_expression I>2\s(I)
_cod_data_source_file b511752f.txt
_cod_data_source_block RANH-4385-123
_cod_depositor_comments
;
The following automatic conversions were performed:
'_symmetry_cell_setting' value 'Orthorhombic' changed to 'orthorhombic'
according to '/home/saulius/struct/CIF-dictionaries/cif_core.dic'
dictionary named 'cif_core.dic' version 2.4.1 from 2010-06-29.

Automatic conversion script
Id: cif_fix_enum 1527 2010-12-29 10:47:43Z saulius 

The following automatic conversions were performed:

'_exptl_crystal_density_meas' value 'none' was changed to '?' - the
value is perceived as not measured.

Automatic conversion script
Id: cif_fix_values 3008 2015-01-20 13:52:24Z robertas 
;
_cod_database_code 7006525

loop_
_symmetry_equiv_pos_as_xyz
x,y,z
1/2-x,-y,1/2+z
1/2+x,1/2-y,-z
-x,1/2+y,1/2-z
-x,-y,-z
1/2+x,y,1/2-z
1/2-x,1/2+y,z
x,1/2-y,1/2+z

loop_
_atom_site_aniso_label
_atom_site_aniso_U_11
_atom_site_aniso_U_22
_atom_site_aniso_U_33
_atom_site_aniso_U_23
_atom_site_aniso_U_13
_atom_site_aniso_U_12
Ti 0.0198(2) 0.0238(2) 0.0242(2) -0.0081(1) 0.0038(1) -0.0010(2)
Cl1 0.0333(3) 0.0322(3) 0.0858(5) -0.0085(3) 0.0005(3) 0.0107(3)
Cl2 0.0449(4) 0.0820(5) 0.0233(3) -0.0144(3) 0.0111(2) -0.0178(3)
N1 0.0231(9) 0.0240(8) 0.0193(8) -0.0018(7) 0.0005(7) 0.0016(7)
N2 0.0215(8) 0.0210(8) 0.0161(8) 0.0005(6) -0.0008(6) 0.0023(7)
N3 0.0204(8) 0.0223(8) 0.0149(7) 0.0001(6) 0.0005(6) 0.0006(7)
C1 0.0216(9) 0.0179(9) 0.0166(9) -0.0023(7) -0.0001(8) 0.0012(8)
C2 0.0247(10) 0.0187(9) 0.0199(9) -0.0019(7) 0.0040(8) -0.0003(8)
C3 0.0212(10) 0.0189(9) 0.0208(9) -0.0040(7) 0.0031(8) -0.0004(8)
C4 0.0294(11) 0.0288(11) 0.0226(10) 0.0007(8) -0.0064(8) 0.0062(9)
C5 0.0388(12) 0.0366(12) 0.0250(11) 0.0063(9) 0.0108(9) 0.0012(10)
C6 0.0210(10) 0.0319(11) 0.0324(11) -0.0020(9) 0.0011(9) 0.0016(9)
C7 0.0271(11) 0.0358(11) 0.0171(9) 0.0041(8) -0.0019(8) 0.0056(9)
C8 0.0502(15) 0.0343(12) 0.0291(12) -0.0019(10) -0.0166(10) 0.0016(11)
C9 0.0519(15) 0.0273(12) 0.0350(12) 0.0005(9) -0.0123(11) 0.0103(11)
C10 0.0420(13) 0.0332(12) 0.0283(11) 0.0109(9) 0.0018(10) 0.0090(11)
C11 0.0470(14) 0.0463(14) 0.0169(10) -0.0040(10) -0.0060(9) 0.0057(12)
C12 0.0554(17) 0.0490(16) 0.0500(16) -0.0345(14) 0.0155(13) -0.0212(14)
C13 0.089(3) 0.0227(13) 0.096(3) -0.0171(15) -0.047(2) 0.0051(15)
C14 0.164(4) 0.065(2) 0.0356(16) -0.0088(15) 0.013(2) -0.083(3)
C15 0.0346(15) 0.089(3) 0.103(3) -0.059(2) 0.0157(17) -0.0275(17)
C16 0.080(2) 0.0441(16) 0.064(2) -0.0203(14) -0.0413(18) 0.0027(16)

loop_
_atom_site_label
_atom_site_type_symbol
_atom_site_thermal_displace_type
_atom_site_fract_x
_atom_site_fract_y
_atom_site_fract_z
_atom_site_occupancy
_atom_site_U_iso_or_equiv
_atom_site_calc_flag
_atom_site_refinement_flags
Ti Ti Uani 0.09309(2) 0.35901(3) 0.16591(2) 1.000 0.0226(1) . .
Cl1 Cl Uani 0.03400(3) 0.53854(5) 0.14540(4) 1.000 0.0504(2) . .
Cl2 Cl Uani 0.10357(4) 0.34877(7) 0.29122(3) 1.000 0.0501(2) . .
N1 N Uani 0.18466(9) 0.38734(14) 0.13766(8) 1.000 0.0221(5) . .
N2 N Uani 0.25787(9) 0.43349(14) 0.03198(8) 1.000 0.0195(5) . .
N3 N Uani 0.31561(9) 0.35753(14) 0.12610(8) 1.000 0.0192(4) . .
C1 C Uani 0.24800(11) 0.39109(16) 0.10128(9) 1.000 0.0187(5) . .
C2 C Uani 0.33309(11) 0.42714(17) 0.01413(10) 1.000 0.0211(5) . .
C3 C Uani 0.36838(11) 0.38028(16) 0.07235(10) 1.000 0.0203(5) . .
C4 C Uani 0.19572(12) 0.48421(19) -0.01035(11) 1.000 0.0269(6) . .
C5 C Uani 0.36474(13) 0.4659(2) -0.05759(11) 1.000 0.0335(7) . .
C6 C Uani 0.44887(11) 0.35804(19) 0.08411(12) 1.000 0.0284(6) . .
C7 C Uani 0.33117(12) 0.30650(19) 0.19941(10) 1.000 0.0267(6) . .
C8 C Uani 0.18023(14) 0.4149(2) -0.08001(12) 1.000 0.0379(8) . .
C9 C Uani 0.20653(14) 0.6162(2) -0.02303(13) 1.000 0.0381(8) . .
C10 C Uani 0.29296(13) 0.1887(2) 0.21011(12) 1.000 0.0345(7) . .
C11 C Uani 0.31310(14) 0.3963(2) 0.25882(11) 1.000 0.0367(7) . .
C12 C Uani 0.08037(16) 0.2216(2) 0.07090(16) 1.000 0.0515(9) . .
C13 C Uani 0.0881(2) 0.1588(2) 0.1341(2) 1.000 0.0692(15) . .
C14 C Uani 0.0237(3) 0.1809(3) 0.17554(17) 1.000 0.0882(16) . .
C15 C Uani -0.01826(16) 0.2577(4) 0.1370(2) 1.000 0.0755(15) . .
C16 C Uani 0.01590(19) 0.2828(3) 0.07349(18) 1.000 0.0627(11) . .
H41 H Uiso 0.15060 0.47600 0.02100 1.000 0.0320 calc R
H51 H Uiso 0.41780 0.44810 -0.05880 1.000 0.0500 calc R
H52 H Uiso 0.35730 0.55150 -0.06360 1.000 0.0500 calc R
H53 H Uiso 0.33980 0.42360 -0.09740 1.000 0.0500 calc R
H61 H Uiso 0.46640 0.40580 0.12540 1.000 0.0430 calc R
H62 H Uiso 0.47640 0.37990 0.03990 1.000 0.0430 calc R
H63 H Uiso 0.45680 0.27380 0.09470 1.000 0.0430 calc R
H71 H Uiso 0.38560 0.29130 0.20190 1.000 0.0320 calc R
H81 H Uiso 0.13290 0.44070 -0.10080 1.000 0.0570 calc R
H82 H Uiso 0.17780 0.33000 -0.06870 1.000 0.0570 calc R
H83 H Uiso 0.22000 0.42940 -0.11540 1.000 0.0570 calc R
H91 H Uiso 0.24640 0.62840 -0.05850 1.000 0.0570 calc R
H92 H Uiso 0.21950 0.65470 0.02320 1.000 0.0570 calc R
H93 H Uiso 0.16060 0.65060 -0.04200 1.000 0.0570 calc R
H101 H Uiso 0.23940 0.20130 0.21400 1.000 0.0520 calc R
H102 H Uiso 0.31120 0.15130 0.25500 1.000 0.0520 calc R
H103 H Uiso 0.30340 0.13700 0.16830 1.000 0.0520 calc R
H111 H Uiso 0.32330 0.36140 0.30690 1.000 0.0550 calc R
H112 H Uiso 0.26070 0.41810 0.25580 1.000 0.0550 calc R
H113 H Uiso 0.34370 0.46730 0.25210 1.000 0.0550 calc R
H121 H Uiso 0.11460 0.22240 0.03150 1.000 0.0620 calc R
H131 H Uiso 0.12880 0.11000 0.14760 1.000 0.0830 calc R
H141 H Uiso 0.01200 0.14790 0.22190 1.000 0.1060 calc R
H151 H Uiso -0.06450 0.28910 0.15230 1.000 0.0900 calc R
H161 H Uiso -0.00220 0.33470 0.03670 1.000 0.0750 calc R

loop_
_atom_type_symbol
_atom_type_description
_atom_type_scat_dispersion_real
_atom_type_scat_dispersion_imag
_atom_type_scat_source
Ti Ti 0.2776 0.4457 'International Tables Vol C Tables 4.2.6.8 and 6.1.1.4'
N N 0.0061 0.0033 'International Tables Vol C Tables 4.2.6.8 and 6.1.1.4'
Cl Cl 0.1484 0.1585 'International Tables Vol C Tables 4.2.6.8 and 6.1.1.4'
H H 0.0000 0.0000 'International Tables Vol C Tables 4.2.6.8 and 6.1.1.4'
C C 0.0033 0.0016 'International Tables Vol C Tables 4.2.6.8 and 6.1.1.4'

loop_
_geom_angle_atom_site_label_1
_geom_angle_atom_site_label_2
_geom_angle_atom_site_label_3
_geom_angle
_geom_angle_site_symmetry_1
_geom_angle_site_symmetry_2
_geom_angle_site_symmetry_3
_geom_angle_publ_flag
Cl1 Ti Cl2 104.04(3) . . . yes
Cl1 Ti N1 103.09(6) . . . yes
Cl1 Ti C12 114.36(7) . . . yes
Cl1 Ti C13 141.85(9) . . . yes
Cl1 Ti C14 120.48(12) . . . yes
Cl1 Ti C15 89.64(10) . . . yes
Cl1 Ti C16 85.96(8) . . . yes
Cl2 Ti N1 102.93(5) . . . yes
Cl2 Ti C12 135.59(7) . . . yes
Cl2 Ti C13 101.71(9) . . . yes
Cl2 Ti C14 85.82(8) . . . yes
Cl2 Ti C15 105.51(9) . . . yes
Cl2 Ti C16 138.18(9) . . . yes
N1 Ti C12 89.68(9) . . . yes
N1 Ti C13 97.96(10) . . . yes
N1 Ti C14 132.13(13) . . . yes
N1 Ti C15 144.85(10) . . . yes
N1 Ti C16 114.31(10) . . . yes
C12 Ti C13 33.92(11) . . . yes
C12 Ti C14 56.16(10) . . . yes
C12 Ti C15 55.42(11) . . . yes
C12 Ti C16 33.55(11) . . . yes
C13 Ti C14 34.87(14) . . . yes
C13 Ti C15 56.35(13) . . . yes
C13 Ti C16 56.27(12) . . . yes
C14 Ti C15 33.04(15) . . . yes
C14 Ti C16 55.37(12) . . . yes
C15 Ti C16 33.07(12) . . . yes
Ti N1 C1 164.62(14) . . . yes
C1 N2 C2 108.98(15) . . . yes
C1 N2 C4 121.46(16) . . . yes
C2 N2 C4 129.41(15) . . . yes
C1 N3 C3 109.18(15) . . . yes
C1 N3 C7 125.46(16) . . . yes
C3 N3 C7 125.35(16) . . . yes
N1 C1 N2 126.16(17) . . . yes
N1 C1 N3 126.92(16) . . . yes
N2 C1 N3 106.89(16) . . . yes
N2 C2 C3 107.14(16) . . . yes
N2 C2 C5 124.10(17) . . . yes
C3 C2 C5 128.75(19) . . . no
N3 C3 C2 107.81(17) . . . yes
N3 C3 C6 122.31(17) . . . yes
C2 C3 C6 129.84(18) . . . no
N2 C4 C8 112.32(17) . . . yes
N2 C4 C9 111.17(18) . . . yes
C8 C4 C9 113.52(18) . . . no
N3 C7 C10 111.78(16) . . . yes
N3 C7 C11 110.28(17) . . . yes
C10 C7 C11 113.26(17) . . . no
Ti C12 C13 72.77(16) . . . yes
Ti C12 C16 73.81(18) . . . yes
C13 C12 C16 108.8(3) . . . no
Ti C13 C12 73.32(14) . . . yes
Ti C13 C14 74.15(18) . . . yes
C12 C13 C14 106.2(3) . . . no
Ti C14 C13 71.0(2) . . . yes
Ti C14 C15 73.5(2) . . . yes
C13 C14 C15 107.2(3) . . . no
Ti C15 C14 73.5(2) . . . yes
Ti C15 C16 72.7(2) . . . yes
C14 C15 C16 109.2(3) . . . no
Ti C16 C12 72.64(18) . . . yes
Ti C16 C15 74.2(2) . . . yes
C12 C16 C15 108.5(3) . . . no
N2 C4 H41 106.41 . . . no
C8 C4 H41 106.42 . . . no
C9 C4 H41 106.43 . . . no
C2 C5 H51 109.51 . . . no
C2 C5 H52 109.47 . . . no
C2 C5 H53 109.49 . . . no
H51 C5 H52 109.46 . . . no
H51 C5 H53 109.47 . . . no
H52 C5 H53 109.42 . . . no
C3 C6 H61 109.51 . . . no
C3 C6 H62 109.47 . . . no
C3 C6 H63 109.52 . . . no
H61 C6 H62 109.48 . . . no
H61 C6 H63 109.44 . . . no
H62 C6 H63 109.41 . . . no
N3 C7 H71 107.08 . . . no
C10 C7 H71 107.05 . . . no
C11 C7 H71 107.03 . . . no
C4 C8 H81 109.47 . . . no
C4 C8 H82 109.46 . . . no
C4 C8 H83 109.43 . . . no
H81 C8 H82 109.43 . . . no
H81 C8 H83 109.49 . . . no
H82 C8 H83 109.56 . . . no
C4 C9 H91 109.48 . . . no
C4 C9 H92 109.47 . . . no
C4 C9 H93 109.46 . . . no
H91 C9 H92 109.51 . . . no
H91 C9 H93 109.44 . . . no
H92 C9 H93 109.47 . . . no
C7 C10 H101 109.47 . . . no
C7 C10 H102 109.47 . . . no
C7 C10 H103 109.52 . . . no
H101 C10 H102 109.47 . . . no
H101 C10 H103 109.43 . . . no
H102 C10 H103 109.47 . . . no
C7 C11 H111 109.48 . . . no
C7 C11 H112 109.52 . . . no
C7 C11 H113 109.44 . . . no
H111 C11 H112 109.43 . . . no
H111 C11 H113 109.51 . . . no
H112 C11 H113 109.45 . . . no
Ti C12 H121 119.57 . . . no
C13 C12 H121 125.59 . . . no
C16 C12 H121 125.56 . . . no
Ti C13 H131 117.72 . . . no
C12 C13 H131 126.87 . . . no
C14 C13 H131 126.89 . . . no
Ti C14 H141 121.00 . . . no
C13 C14 H141 126.45 . . . no
C15 C14 H141 126.35 . . . no
Ti C15 H151 120.05 . . . no
C14 C15 H151 125.41 . . . no
C16 C15 H151 125.42 . . . no
Ti C16 H161 119.21 . . . no
C12 C16 H161 125.80 . . . no
C15 C16 H161 125.69 . . . no

loop_
_geom_bond_atom_site_label_1
_geom_bond_atom_site_label_2
_geom_bond_distance
_geom_bond_site_symmetry_1
_geom_bond_site_symmetry_2
_geom_bond_publ_flag
Ti Cl1 2.3187(7) . . yes
Ti Cl2 2.3028(7) . . yes
Ti N1 1.7623(17) . . yes
Ti C12 2.339(3) . . yes
Ti C13 2.333(2) . . yes
Ti C14 2.374(4) . . yes
Ti C15 2.373(3) . . yes
Ti C16 2.354(3) . . yes
N1 C1 1.324(2) . . yes
N2 C1 1.366(2) . . yes
N2 C2 1.399(3) . . yes
N2 C4 1.479(3) . . yes
N3 C1 1.357(3) . . yes
N3 C3 1.393(2) . . yes
N3 C7 1.486(2) . . yes
C2 C3 1.349(3) . . no
C2 C5 1.496(3) . . no
C3 C6 1.491(3) . . no
C4 C8 1.521(3) . . no
C4 C9 1.519(3) . . no
C7 C10 1.509(3) . . no
C7 C11 1.521(3) . . no
C12 C13 1.363(4) . . no
C12 C16 1.355(4) . . no
C13 C14 1.411(6) . . no
C14 C15 1.350(6) . . no
C15 C16 1.346(5) . . no
C4 H41 1.0009 . . no
C5 H51 0.9796 . . no
C5 H52 0.9805 . . no
C5 H53 0.9801 . . no
C6 H61 0.9801 . . no
C6 H62 0.9808 . . no
C6 H63 0.9797 . . no
C7 H71 0.9992 . . no
C8 H81 0.9800 . . no
C8 H82 0.9802 . . no
C8 H83 0.9808 . . no
C9 H91 0.9791 . . no
C9 H92 0.9790 . . no
C9 H93 0.9794 . . no
C10 H101 0.9806 . . no
C10 H102 0.9801 . . no
C10 H103 0.9799 . . no
C11 H111 0.9809 . . no
C11 H112 0.9796 . . no
C11 H113 0.9805 . . no
C12 H121 0.9497 . . no
C13 H131 0.9509 . . no
C14 H141 0.9498 . . no
C15 H151 0.9495 . . no
C16 H161 0.9498 . . no
